data_1534612
loop_
_publ_author_name
'Glaum, R.'
'Thauern, H.'
'Schmidt, A.'
'Gerk, M.'

_publ_section_title
;
 Beitraege zum Koordinationsverhalten von Oxidionen in anorganischen
 Feststoffen.III. Mn2 P2 O7, Mn2 P4 O12 und Mn2 Si (P2 O7)2 -
 Kristallzuechtung, Strukturverfeinerungen und Elektronenspektren von
 Mangan(II)-Phosphaten
;
_journal_name_full 'Zeitschrift fuer Anorganische und Allgemeine Chemie'
_journal_page_first 2800
_journal_page_last 2808
_journal_volume 628
_journal_year 2002
_chemical_formula_sum 'Mn2 O14 P4 Si'
_chemical_name_systematic 'Mn2 Si (P2 O7)2'
_space_group_IT_number 15
_symmetry_space_group_name_Hall '-C 2yc'
_symmetry_space_group_name_H-M 'C 1 2/c 1'
_cell_angle_alpha 90
_cell_angle_beta 103.55
_cell_angle_gamma 90
_cell_formula_units_Z 4
_cell_length_a 17.072
_cell_length_b 5.045
_cell_length_c 12.388
_cell_volume 1037.259
_citation_journal_id_ASTM ZAACAB
_cod_data_source_file Glaum_ZAACAB_2002_686.cif
_cod_data_source_block Mn2O14P4Si1
_cod_original_formula_sum 'Mn2 O14 P4 Si1'
_cod_database_code 1534612

loop_
_symmetry_equiv_pos_as_xyz
x,y,z
-x,y,-z+1/2
-x,-y,-z
x,-y,z-1/2
x+1/2,y+1/2,z
-x+1/2,y+1/2,-z+1/2
-x+1/2,-y+1/2,-z
x+1/2,-y+1/2,z-1/2

loop_
_atom_site_label
_atom_site_type_symbol
_atom_site_fract_x
_atom_site_fract_y
_atom_site_fract_z
_atom_site_occupancy
_atom_site_U_iso_or_equiv
Mn1 Mn+2 0.24607 0.15376 0.63131 1 0.0
O4 O-2 0.09125 0.7842 0.51514 1 0.0
O5 O-2 0.34714 -0.0756 0.63041 1 0.0
O3 O-2 0.31086 0.3051 0.79884 1 0.0
P2 P+5 0.13339 0.83132 0.41473 1 0.0
O6 O-2 0.29901 0.4753 0.54717 1 0.0
O2 O-2 0.13921 0.3588 0.61793 1 0.0
Si1 Si+4 0 0.8514 0.75 1 0.0
O7 O-2 0.06295 0.9622 0.32993 1 0.0
O1 O-2 0.04324 0.6639 0.67666 1 0.0
P1 P+5 0.12154 0.64107 0.63227 1 0.0
